data_7225944
loop_
_publ_author_name
'Chapman, Michael R.'
'Kwan, Maria H. T.'
'King, Georgina E.'
'Kyffin, Benjamin A.'
'Blacker, A. John'
'Willans, Charlotte E.'
'Nguyen, Bao N.'

_publ_section_title
;
 Rapid, metal-free and aqueous synthesis of imidazo[1,2-a]pyridine under
 ambient conditions
;
_journal_issue 17
_journal_name_full 'Green Chem.'
_journal_page_first 4623
_journal_paper_doi 10.1039/C6GC01601D
_journal_volume 18
_journal_year 2016
_chemical_formula_moiety 'Br, C9 H11 N2'
_chemical_formula_sum 'C9 H11 Br N2'
_chemical_formula_weight 227.11
_chemical_name_systematic
;
 ? 
;
_space_group_crystal_system monoclinic
_space_group_IT_number 15
_space_group_name_Hall '-C 2yc'
_space_group_name_H-M_alt 'C 1 2/c 1'
_symmetry_space_group_name_Hall '-C 2yc'
_symmetry_space_group_name_H-M 'C 1 2/c 1'
_atom_sites_solution_hydrogens geom
_atom_sites_solution_primary direct
_atom_sites_solution_secondary difmap
_audit_creation_date 2016-01-26
_audit_creation_method
;
Olex2 1.2
(compiled 2015.09.30 svn.r3233 for OlexSys, GUI svn.r5103)
;
_cell_angle_alpha 90.00
_cell_angle_beta 108.294(5)
_cell_angle_gamma 90.00
_cell_formula_units_Z 8
_cell_length_a 16.7925(7)
_cell_length_b 8.3062(4)
_cell_length_c 15.0809(7)
_cell_measurement_reflns_used 2328
_cell_measurement_temperature 120.01(10)
_cell_measurement_theta_max 28.4460
_cell_measurement_theta_min 3.1790
_cell_volume 1997.20(17)
_computing_cell_refinement
;
CrysAlisPro, Agilent Technologies,
Version 1.171.36.32 (release 02-08-2013 CrysAlis171 .NET)
(compiled Aug  2 2013,16:46:58)
;
_computing_data_collection
;
CrysAlisPro, Agilent Technologies,
Version 1.171.36.32 (release 02-08-2013 CrysAlis171 .NET)
(compiled Aug  2 2013,16:46:58)
;
_computing_data_reduction
;
CrysAlisPro, Agilent Technologies,
Version 1.171.36.32 (release 02-08-2013 CrysAlis171 .NET)
(compiled Aug  2 2013,16:46:58)
;
_computing_molecular_graphics 'Olex2 (Dolomanov et al., 2009)'
_computing_publication_material 'Olex2 (Dolomanov et al., 2009)'
_computing_structure_refinement 'ShelXL (Sheldrick, 2015)'
_computing_structure_solution 'ShelXT (Sheldrick, 2015)'
_diffrn_ambient_temperature 120.01(10)
_diffrn_detector_area_resol_mean 5.3095
_diffrn_measured_fraction_theta_full 0.998
_diffrn_measured_fraction_theta_max 0.878
_diffrn_measurement_details
;
  1 omega   15.00   62.00   1.0000    3.0000
omega____ theta____ kappa____ phi______ frames
    -       12.9509   37.0000  -30.0000 47

  2 omega  -11.00   54.00   1.0000    3.0000
omega____ theta____ kappa____ phi______ frames
    -       12.9509   57.0000 -150.0000 65

  3 omega  -46.00  -19.00   1.0000    3.0000
omega____ theta____ kappa____ phi______ frames
    -      -13.7322  -37.0000  -60.0000 27

  4 omega  -73.00   -7.00   1.0000    3.0000
omega____ theta____ kappa____ phi______ frames
    -      -13.7322  -64.0000  -22.2024 66

  5 omega  -81.00  -47.00   1.0000    3.0000
omega____ theta____ kappa____ phi______ frames
    -      -13.7322  -37.0000   90.0000 34
;
_diffrn_measurement_device_type 'SuperNova, Dual, Cu at zero, Atlas'
_diffrn_measurement_method '\w scans'
_diffrn_orient_matrix_UB_11 -0.0390322000
_diffrn_orient_matrix_UB_12 0.0101985000
_diffrn_orient_matrix_UB_13 0.0082116000
_diffrn_orient_matrix_UB_21 0.0045461000
_diffrn_orient_matrix_UB_22 0.0847675000
_diffrn_orient_matrix_UB_23 -0.0013834000
_diffrn_orient_matrix_UB_31 -0.0208843000
_diffrn_orient_matrix_UB_32 -0.0006563000
_diffrn_orient_matrix_UB_33 -0.0488323000
_diffrn_radiation_monochromator mirror
_diffrn_radiation_type MoK\a
_diffrn_radiation_wavelength 0.71073
_diffrn_reflns_av_R_equivalents 0.0520
_diffrn_reflns_av_unetI/netI 0.0688
_diffrn_reflns_limit_h_max 23
_diffrn_reflns_limit_h_min -23
_diffrn_reflns_limit_k_max 12
_diffrn_reflns_limit_k_min -10
_diffrn_reflns_limit_l_max 21
_diffrn_reflns_limit_l_min -13
_diffrn_reflns_number 6872
_diffrn_reflns_theta_full 26.00
_diffrn_reflns_theta_max 31.18
_diffrn_reflns_theta_min 3.17
_diffrn_source 'SuperNova (Mo) X-ray Source'
_exptl_absorpt_coefficient_mu 4.066
_exptl_absorpt_correction_T_max 1.00000
_exptl_absorpt_correction_T_min 0.69272
_exptl_absorpt_correction_type multi-scan
_exptl_absorpt_process_details
;
CrysAlisPro, Agilent Technologies,
Version 1.171.36.32 (release 02-08-2013 CrysAlis171 .NET)
(compiled Aug  2 2013,16:46:58)
Empirical absorption correction using spherical harmonics,
 implemented in SCALE3 ABSPACK scaling algorithm.
;
_exptl_crystal_colour colourless
_exptl_crystal_colour_primary colourless
_exptl_crystal_density_diffrn 1.511
_exptl_crystal_density_method 'not measured'
_exptl_crystal_description block
_exptl_crystal_F_000 912
_exptl_crystal_size_max 0.3168
_exptl_crystal_size_mid 0.3047
_exptl_crystal_size_min 0.2242
_refine_diff_density_max 0.674
_refine_diff_density_min -0.634
_refine_diff_density_rms 0.112
_refine_ls_extinction_method none
_refine_ls_goodness_of_fit_ref 1.071
_refine_ls_hydrogen_treatment constr
_refine_ls_matrix_type full
_refine_ls_number_parameters 110
_refine_ls_number_reflns 2841
_refine_ls_number_restraints 0
_refine_ls_restrained_S_all 1.071
_refine_ls_R_factor_all 0.0623
_refine_ls_R_factor_gt 0.0442
_refine_ls_shift/su_max 0.000
_refine_ls_shift/su_mean 0.000
_refine_ls_structure_factor_coef Fsqd
_refine_ls_weighting_details 'calc w=1/[\s^2^(Fo^2^)+(0.0310P)^2^+0.0584P] where P=(Fo^2^+2Fc^2^)/3'
_refine_ls_weighting_scheme calc
_refine_ls_wR_factor_gt 0.0869
_refine_ls_wR_factor_ref 0.0961
_reflns_number_gt 2246
_reflns_number_total 2841
_reflns_threshold_expression >2sigma(I)
_cod_data_source_file c6gc01601d2.cif
_cod_data_source_block mrc210
_cod_depositor_comments 'Adding full bibliography for 7225942--7225950.cif.'
_cod_original_cell_volume 1997.21(15)
_cod_database_code 7225944
_chemical_oxdiff_formula 'C80 H80 N24 Br8'
_reflns_odcompleteness_completeness 99.77
_reflns_odcompleteness_iscentric 1
_reflns_odcompleteness_theta 28.22
_olex2_refinement_description
;
1. Fixed Uiso
 At 1.2 times of:
  All C(H) groups, All C(H,H) groups, All N(H,H) groups
 At 1.5 times of:
  All C(H,H,H) groups
2.a Secondary CH2 refined with riding coordinates:
 C7(H7A,H7B)
2.b Aromatic/amide H refined with riding coordinates:
 C6(H6), C2(H2), C5(H5)
2.c X=CH2 refined with riding coordinates:
 N2(H2A,H2B)
2.d Idealised Me refined as rotating group:
 C4(H4A,H4B,H4C)
2.e :
 C9(H9)
;
_olex2_date_sample_data_collection 2016-01-26
_olex2_submission_special_instructions 'No special instructions were received'

loop_
_space_group_symop_id
_space_group_symop_operation_xyz
1 'x, y, z'
2 '-x, y, -z+1/2'
3 'x+1/2, y+1/2, z'
4 '-x+1/2, y+1/2, -z+1/2'
5 '-x, -y, -z'
6 'x, -y, z-1/2'
7 '-x+1/2, -y+1/2, -z'
8 'x+1/2, -y+1/2, z-1/2'

loop_
_atom_site_label
_atom_site_type_symbol
_atom_site_fract_x
_atom_site_fract_y
_atom_site_fract_z
_atom_site_U_iso_or_equiv
_atom_site_adp_type
_atom_site_occupancy
_atom_site_calc_flag
_atom_site_refinement_flags_posn
Br1 Br 0.345377(17) 0.47379(4) 0.638650(19) 0.02356(11) Uani 1 d .
N1 N 0.62457(13) 0.2442(3) 0.57409(15) 0.0192(5) Uani 1 d .
N2 N 0.53881(15) 0.3905(4) 0.63954(17) 0.0286(6) Uani 1 d .
H2A H 0.5816 0.4109 0.6873 0.034 Uiso 1 calc R
H2B H 0.4902 0.4272 0.6369 0.034 Uiso 1 calc R
C7 C 0.70001(17) 0.2871(4) 0.65316(19) 0.0220(6) Uani 1 d .
H7A H 0.6864 0.2835 0.7111 0.026 Uiso 1 calc R
H7B H 0.7441 0.2091 0.6574 0.026 Uiso 1 calc R
C1 C 0.54770(17) 0.3025(4) 0.57009(19) 0.0215(6) Uani 1 d .
C9 C 0.75421(19) 0.5758(5) 0.6259(2) 0.0286(7) Uani 1 d .
H9 H 0.7734 0.6763 0.6145 0.034 Uiso 1 calc R
C8 C 0.72993(17) 0.4485(4) 0.6404(2) 0.0226(7) Uani 1 d .
C6 C 0.63518(17) 0.1528(4) 0.50329(19) 0.0225(6) Uani 1 d .
H6 H 0.6885 0.1154 0.5075 0.027 Uiso 1 calc R
C2 C 0.47850(18) 0.2638(4) 0.4906(2) 0.0240(7) Uani 1 d .
H2 H 0.4253 0.3008 0.4870 0.029 Uiso 1 calc R
C3 C 0.48865(18) 0.1732(4) 0.41943(19) 0.0236(7) Uani 1 d .
C5 C 0.56959(18) 0.1156(4) 0.42709(19) 0.0243(7) Uani 1 d .
H5 H 0.5779 0.0523 0.3799 0.029 Uiso 1 calc R
C4 C 0.41540(19) 0.1378(5) 0.3338(2) 0.0326(8) Uani 1 d .
H4A H 0.3644 0.1397 0.3498 0.049 Uiso 1 calc GR
H4B H 0.4225 0.0334 0.3100 0.049 Uiso 1 calc GR
H4C H 0.4127 0.2178 0.2869 0.049 Uiso 1 calc GR

loop_
_atom_site_aniso_label
_atom_site_aniso_U_11
_atom_site_aniso_U_22
_atom_site_aniso_U_33
_atom_site_aniso_U_23
_atom_site_aniso_U_13
_atom_site_aniso_U_12
Br1 0.02175(16) 0.0279(2) 0.02232(16) 0.00295(12) 0.00877(12) 0.00581(12)
N1 0.0191(11) 0.0222(14) 0.0170(11) 0.0004(10) 0.0066(9) 0.0013(10)
N2 0.0189(12) 0.0377(19) 0.0279(13) -0.0052(12) 0.0054(10) 0.0070(12)
C7 0.0189(13) 0.0270(18) 0.0197(13) 0.0034(12) 0.0056(11) 0.0064(12)
C1 0.0239(14) 0.0217(17) 0.0210(14) 0.0030(12) 0.0101(11) 0.0022(12)
C9 0.0264(15) 0.035(2) 0.0250(15) -0.0036(14) 0.0091(12) -0.0037(14)
C8 0.0169(13) 0.030(2) 0.0199(14) -0.0033(13) 0.0047(11) 0.0036(12)
C6 0.0235(14) 0.0216(17) 0.0261(15) 0.0022(13) 0.0129(12) 0.0030(12)
C2 0.0202(13) 0.0274(19) 0.0244(15) 0.0050(13) 0.0071(11) 0.0033(13)
C3 0.0270(15) 0.0240(18) 0.0193(14) 0.0029(12) 0.0063(11) -0.0028(13)
C5 0.0300(15) 0.0255(19) 0.0200(14) -0.0007(13) 0.0116(12) 0.0010(13)
C4 0.0323(16) 0.036(2) 0.0268(15) -0.0027(15) 0.0050(13) -0.0021(15)

loop_
_atom_type_symbol
_atom_type_description
_atom_type_scat_dispersion_real
_atom_type_scat_dispersion_imag
_atom_type_scat_source
C C 0.0033 0.0016 'International Tables Vol C Tables 4.2.6.8 and 6.1.1.4'
H H 0.0000 0.0000 'International Tables Vol C Tables 4.2.6.8 and 6.1.1.4'
Br Br -0.2901 2.4595 'International Tables Vol C Tables 4.2.6.8 and 6.1.1.4'
N N 0.0061 0.0033 'International Tables Vol C Tables 4.2.6.8 and 6.1.1.4'

loop_
_exptl_crystal_face_index_h
_exptl_crystal_face_index_k
_exptl_crystal_face_index_l
_exptl_crystal_face_perp_dist
_exptl_oxdiff_crystal_face_indexfrac_h
_exptl_oxdiff_crystal_face_indexfrac_k
_exptl_oxdiff_crystal_face_indexfrac_l
_exptl_oxdiff_crystal_face_x
_exptl_oxdiff_crystal_face_y
_exptl_oxdiff_crystal_face_z
15 8 1 0.1378 15.2532 8.3407 1.3100 -0.4995 0.7745 -0.3880
6 10 -9 0.1042 6.3786 10.4746 -8.9997 -0.2160 0.9294 0.2994
-16 -2 -10 0.0917 -15.7460 -2.1680 -10.1558 0.5091 -0.2413 0.8262
-9 -11 7 0.1064 -8.8172 -10.5390 7.0561 0.2946 -0.9432 -0.1535
5 -7 14 0.1535 5.0769 -7.1333 13.9776 -0.1561 -0.6009 -0.7839
12 -7 -16 0.0377 12.2863 -7.1017 -15.6394 -0.6804 -0.5245 0.5118
19 0 7 0.1383 18.8402 0.2778 6.8917 -0.6759 0.0997 -0.7302
-15 7 14 0.2127 -15.4170 6.8908 14.0385 0.7873 0.4946 -0.3681

loop_
_geom_angle_atom_site_label_1
_geom_angle_atom_site_label_2
_geom_angle_atom_site_label_3
_geom_angle
C1 N1 C7 120.5(2)
C1 N1 C6 121.1(2)
C6 N1 C7 118.2(2)
H2A N2 H2B 120.0
C1 N2 H2A 120.0
C1 N2 H2B 120.0
N1 C7 H7A 109.5
N1 C7 H7B 109.5
H7A C7 H7B 108.1
C8 C7 N1 110.8(2)
C8 C7 H7A 109.5
C8 C7 H7B 109.5
N1 C1 C2 118.0(3)
N2 C1 N1 120.1(2)
N2 C1 C2 121.8(3)
C8 C9 H9 180.0
C9 C8 C7 176.7(3)
N1 C6 H6 119.4
C5 C6 N1 121.2(3)
C5 C6 H6 119.4
C1 C2 H2 119.4
C3 C2 C1 121.2(3)
C3 C2 H2 119.4
C2 C3 C5 118.5(3)
C2 C3 C4 120.8(3)
C5 C3 C4 120.7(3)
C6 C5 C3 119.9(3)
C6 C5 H5 120.1
C3 C5 H5 120.1
C3 C4 H4A 109.5
C3 C4 H4B 109.5
C3 C4 H4C 109.5
H4A C4 H4B 109.5
H4A C4 H4C 109.5
H4B C4 H4C 109.5

loop_
_geom_bond_atom_site_label_1
_geom_bond_atom_site_label_2
_geom_bond_distance
N1 C7 1.485(3)
N1 C1 1.362(4)
N1 C6 1.366(4)
N2 H2A 0.8600
N2 H2B 0.8600
N2 C1 1.324(4)
C7 H7A 0.9700
C7 H7B 0.9700
C7 C8 1.466(5)
C1 C2 1.420(4)
C9 H9 0.9300
C9 C8 1.178(5)
C6 H6 0.9300
C6 C5 1.354(4)
C2 H2 0.9300
C2 C3 1.364(4)
C3 C5 1.411(4)
C3 C4 1.507(4)
C5 H5 0.9300
C4 H4A 0.9600
C4 H4B 0.9600
C4 H4C 0.9600
